data_7114218
loop_
_publ_author_name
'Nakano, Hiroto'
'Okuyama, Yuko'
'Suzuki, Yuichiro'
'Fujita, Reiko'
'Kabuto, Chizuko'

_publ_section_title
;
 A novel and efficient chiral palladium--phosphinooxazolidine catalyst for
 the enantioselective Diels--Alder reactionElectronic supplementary
 information (ESI) available: experimental details. See
 http://www.rsc.org/suppdata/cc/b2/b201625g/
;
_journal_issue 10
_journal_name_full 'Chemical Communications'
_journal_page_first 1146
_journal_paper_doi 10.1039/b201625g
_journal_year 2002
_chemical_formula_sum 'C37 H33 Cl5 N O P Pd'
_chemical_formula_weight 822.31
_space_group_IT_number 1
_symmetry_cell_setting triclinic
_symmetry_Int_Tables_number 1
_symmetry_space_group_name_Hall 'P 1'
_symmetry_space_group_name_H-M 'P 1'
_cell_angle_alpha 100.916(3)
_cell_angle_beta 96.331(3)
_cell_angle_gamma 104.576(3)
_cell_formula_units_Z 2
_cell_length_a 10.841(3)
_cell_length_b 12.860(3)
_cell_length_c 13.625(3)
_cell_measurement_reflns_used 7748
_cell_measurement_temperature 173.2
_cell_measurement_theta_max 27.5
_cell_measurement_theta_min 3.1
_cell_volume 1780.0(8)
_computing_cell_refinement CRYSTALCLEAR
_computing_data_collection CRYSTALCLEAR
_computing_data_reduction 'teXsan Ver. 1.11'
_computing_publication_material 'teXsan Ver. 1.11'
_computing_structure_refinement 'teXsan Ver. 1.10'
_computing_structure_solution SIR92
_diffrn_detector_area_resol_mean 14.62
_diffrn_measured_fraction_theta_full 1.3949
_diffrn_measured_fraction_theta_max 1.3949
_diffrn_measurement_device_type 'Rigaku/MSC Mercury CCD'
_diffrn_measurement_method \w
_diffrn_radiation_type 'Mo K\a'
_diffrn_radiation_wavelength 0.7107
_diffrn_reflns_av_R_equivalents 0.016
_diffrn_reflns_limit_h_max 14
_diffrn_reflns_limit_h_min -13
_diffrn_reflns_limit_k_max 16
_diffrn_reflns_limit_k_min -15
_diffrn_reflns_limit_l_max 17
_diffrn_reflns_limit_l_min -12
_diffrn_reflns_number 16413
_diffrn_reflns_theta_full 27.48
_diffrn_reflns_theta_max 27.48
_exptl_absorpt_coefficient_mu 0.973
_exptl_absorpt_correction_T_max 0.864
_exptl_absorpt_correction_T_min 0.780
_exptl_absorpt_correction_type multi-scan
_exptl_absorpt_process_details '(Jacobson, 1998)'
_exptl_crystal_colour yellow
_exptl_crystal_density_diffrn 1.534
_exptl_crystal_density_method 'not measured'
_exptl_crystal_description Prism
_exptl_crystal_size_max 0.250
_exptl_crystal_size_mid 0.200
_exptl_crystal_size_min 0.150
_refine_diff_density_max 0.49
_refine_diff_density_min -0.43
_refine_ls_abs_structure_details 'Flack H D (1983), Acta Cryst. A39, 876-881'
_refine_ls_abs_structure_Flack -0.01(2)
_refine_ls_extinction_method none
_refine_ls_goodness_of_fit_ref 0.920
_refine_ls_hydrogen_treatment noref
_refine_ls_number_parameters 830
_refine_ls_number_reflns 10276
_refine_ls_R_factor_gt 0.0307
_refine_ls_shift/su_max 0.0633
_refine_ls_structure_factor_coef F
_refine_ls_weighting_scheme unit
_refine_ls_wR_factor_ref 0.0334
_reflns_number_gt 10276
_reflns_number_total 11363
_reflns_threshold_expression F^2^>4.0\s(F^2^)
_cod_data_source_file b201625g.txt
_cod_data_source_block nakano-Pdcomplex-5
_cod_original_sg_symbol_H-M 'P 1          '
_cod_original_formula_sum 'C74 H66 Cl10 N2 O2 P2 Pd2 '
_cod_database_code 7114218

loop_
_symmetry_equiv_pos_as_xyz
x,y,z

loop_
_atom_site_label
_atom_site_type_symbol
_atom_site_fract_x
_atom_site_fract_y
_atom_site_fract_z
_atom_site_U_iso_or_equiv
_atom_site_adp_type
_atom_site_occupancy
_atom_site_calc_flag
Pd(1) Pd -0.0001(7) -0.0004(6) -0.0022(5) 0.02204(9) Uani 1.00 d
Pd(2) Pd 0.2720(7) -0.4721(6) 0.4321(5) 0.02092(9) Uani 1.00 d
Cl(1) Cl -0.0916(7) 0.1243(6) 0.0950(6) 0.0376(4) Uani 1.00 d
Cl(2) Cl 0.0157(7) -0.0836(6) 0.1307(5) 0.0396(4) Uani 1.00 d
Cl(3) Cl 0.4244(7) -0.5455(6) 0.5139(5) 0.0322(3) Uani 1.00 d
Cl(4) Cl 0.2385(7) -0.3884(6) 0.5871(5) 0.0323(3) Uani 1.00 d
Cl(5) Cl 0.2472(7) 0.5188(6) 0.8256(6) 0.0840(8) Uani 1.00 d
Cl(6) Cl 0.4297(7) 0.4024(6) 0.7835(6) 0.118(1) Uani 1.00 d
Cl(7) Cl 0.1781(8) 0.3154(7) 0.6711(6) 0.191(1) Uani 1.00 d
Cl(8) Cl 0.7313(7) 0.0565(6) 0.3279(6) 0.0762(6) Uani 1.00 d
Cl(9) Cl 0.9561(7) 0.2434(6) 0.4063(6) 0.0784(7) Uani 1.00 d
Cl(10) Cl 0.9715(7) 0.0277(6) 0.4132(6) 0.0798(7) Uani 1.00 d
P(1) P 0.0965(7) -0.1194(6) -0.0819(5) 0.0229(3) Uani 1.00 d
P(101) P 0.1436(7) -0.3792(6) 0.3714(5) 0.0210(3) Uani 1.00 d
O(1) O -0.1087(7) 0.0188(6) -0.2992(6) 0.0213(8) Uani 1.00 d
O(101) O 0.3453(7) -0.5228(6) 0.1312(6) 0.0210(8) Uani 1.00 d
N(1) N -0.0169(7) 0.0686(7) -0.1287(6) 0.0204(8) Uani 1.00 d
N(101) N 0.2886(7) -0.5487(7) 0.2852(6) 0.0198(8) Uani 1.00 d
C(1) C 0.1015(8) 0.1638(7) -0.1206(7) 0.031(1) Uani 1.00 d
C(2) C 0.0648(9) 0.2635(7) -0.0797(7) 0.042(1) Uani 1.00 d
C(3) C -0.0720(9) 0.2386(7) -0.1371(7) 0.039(1) Uani 1.00 d
C(4) C -0.1328(8) 0.1161(7) -0.1441(6) 0.024(1) Uani 1.00 d
C(5) C -0.2105(8) 0.0462(7) -0.2466(6) 0.0213(10) Uani 1.00 d
C(6) C -0.0377(8) -0.0171(7) -0.2256(6) 0.021(1) Uani 1.00 d
C(7) C 0.0856(8) -0.0361(7) -0.2561(6) 0.024(1) Uani 1.00 d
C(8) C 0.1268(8) -0.0096(7) -0.3430(6) 0.029(1) Uani 1.00 d
C(9) C 0.2403(8) -0.0312(7) -0.3704(6) 0.031(1) Uani 1.00 d
C(10) C 0.3102(8) -0.0788(8) -0.3104(7) 0.034(1) Uani 1.00 d
C(11) C 0.2710(8) -0.1023(7) -0.2216(7) 0.029(1) Uani 1.00 d
C(12) C 0.1570(8) -0.0825(7) -0.1940(6) 0.023(1) Uani 1.00 d
C(13) C -0.3051(8) -0.0618(7) -0.2404(6) 0.024(1) Uani 1.00 d
C(14) C -0.3479(8) -0.1456(7) -0.3279(6) 0.030(1) Uani 1.00 d
C(15) C -0.4299(8) -0.2462(7) -0.3271(7) 0.042(1) Uani 1.00 d
C(16) C -0.4717(8) -0.2658(8) -0.2391(8) 0.045(1) Uani 1.00 d
C(17) C -0.4321(8) -0.1849(8) -0.1522(7) 0.043(1) Uani 1.00 d
C(18) C -0.3483(8) -0.0826(7) -0.1511(7) 0.035(1) Uani 1.00 d
C(19) C -0.2776(8) 0.1104(7) -0.3073(6) 0.023(1) Uani 1.00 d
C(20) C -0.3970(8) 0.1227(7) -0.2854(6) 0.032(1) Uani 1.00 d
C(21) C -0.4572(8) 0.1861(8) -0.3337(7) 0.039(1) Uani 1.00 d
C(22) C -0.4026(9) 0.2381(8) -0.4040(7) 0.045(2) Uani 1.00 d
C(23) C -0.2865(9) 0.2248(8) -0.4260(7) 0.049(2) Uani 1.00 d
C(24) C -0.2242(8) 0.1610(8) -0.3785(7) 0.041(2) Uani 1.00 d
C(25) C 0.2380(8) -0.1272(7) -0.0024(7) 0.026(1) Uani 1.00 d
C(26) C 0.3365(9) -0.0322(8) 0.0364(7) 0.041(2) Uani 1.00 d
C(27) C 0.4477(9) -0.0320(8) 0.0967(7) 0.047(2) Uani 1.00 d
C(28) C 0.4578(8) -0.1313(8) 0.1197(7) 0.041(1) Uani 1.00 d
C(29) C 0.3607(8) -0.2266(8) 0.0805(7) 0.041(1) Uani 1.00 d
C(30) C 0.2495(8) -0.2261(7) 0.0190(7) 0.033(1) Uani 1.00 d
C(31) C -0.0123(8) -0.2567(7) -0.1315(7) 0.027(1) Uani 1.00 d
C(32) C 0.0190(8) -0.3328(8) -0.2048(7) 0.037(1) Uani 1.00 d
C(33) C -0.0658(9) -0.4348(8) -0.2459(7) 0.047(2) Uani 1.00 d
C(34) C -0.1861(9) -0.4616(8) -0.2157(7) 0.049(2) Uani 1.00 d
C(35) C -0.2197(8) -0.3873(8) -0.1451(7) 0.045(2) Uani 1.00 d
C(36) C -0.1337(8) -0.2849(7) -0.1026(7) 0.037(1) Uani 1.00 d
C(101) C 0.1814(8) -0.6544(7) 0.2495(6) 0.027(1) Uani 1.00 d
C(102) C 0.2371(8) -0.7381(7) 0.2896(7) 0.033(1) Uani 1.00 d
C(103) C 0.3737(8) -0.7083(7) 0.2645(7) 0.037(1) Uani 1.00 d
C(104) C 0.4128(8) -0.5835(7) 0.2761(6) 0.024(1) Uani 1.00 d
C(105) C 0.4609(8) -0.5391(7) 0.1840(6) 0.0218(10) Uani 1.00 d
C(106) C 0.2895(8) -0.4749(7) 0.2114(6) 0.020(1) Uani 1.00 d
C(107) C 0.1585(8) -0.4658(7) 0.1712(6) 0.0202(10) Uani 1.00 d
C(108) C 0.1173(8) -0.4908(7) 0.0676(6) 0.024(1) Uani 1.00 d
C(109) C -0.0029(8) -0.4822(7) 0.0276(6) 0.027(1) Uani 1.00 d
C(110) C -0.0820(8) -0.4474(7) 0.0930(7) 0.030(1) Uani 1.00 d
C(111) C -0.0398(8) -0.4199(7) 0.1956(7) 0.028(1) Uani 1.00 d
C(112) C 0.0804(8) -0.4276(7) 0.2371(6) 0.0207(10) Uani 1.00 d
C(113) C 0.5640(8) -0.4271(7) 0.2100(7) 0.0234(10) Uani 1.00 d
C(114) C 0.6158(8) -0.3648(8) 0.3065(7) 0.036(1) Uani 1.00 d
C(115) C 0.7068(9) -0.2642(8) 0.3215(7) 0.050(2) Uani 1.00 d
C(116) C 0.7489(8) -0.2231(7) 0.2413(7) 0.045(1) Uani 1.00 d
C(117) C 0.6959(9) -0.2839(8) 0.1456(7) 0.043(1) Uani 1.00 d
C(118) C 0.6052(8) -0.3835(7) 0.1288(7) 0.034(1) Uani 1.00 d
C(119) C 0.5089(8) -0.6215(7) 0.1136(7) 0.024(1) Uani 1.00 d
C(120) C 0.6238(8) -0.6415(8) 0.1486(7) 0.035(1) Uani 1.00 d
C(121) C 0.6674(8) -0.7207(8) 0.0893(7) 0.047(2) Uani 1.00 d
C(122) C 0.5981(9) -0.7788(8) -0.0037(7) 0.048(2) Uani 1.00 d
C(123) C 0.4850(9) -0.7573(8) -0.0399(7) 0.044(2) Uani 1.00 d
C(124) C 0.4397(8) -0.6797(7) 0.0195(7) 0.034(1) Uani 1.00 d
C(125) C 0.0021(8) -0.3801(7) 0.4319(7) 0.026(1) Uani 1.00 d
C(126) C -0.0934(8) -0.4805(7) 0.4148(7) 0.036(1) Uani 1.00 d
C(127) C -0.1995(8) -0.4868(8) 0.4653(7) 0.044(2) Uani 1.00 d
C(128) C -0.2105(8) -0.3963(8) 0.5307(7) 0.046(2) Uani 1.00 d
C(129) C -0.1164(8) -0.2981(8) 0.5471(7) 0.046(1) Uani 1.00 d
C(130) C -0.0087(8) -0.2889(7) 0.4973(7) 0.035(1) Uani 1.00 d
C(131) C 0.2370(8) -0.2375(7) 0.3819(6) 0.024(1) Uani 1.00 d
C(132) C 0.1880(8) -0.1695(7) 0.3294(7) 0.035(1) Uani 1.00 d
C(133) C 0.2642(9) -0.0637(8) 0.3329(7) 0.042(1) Uani 1.00 d
C(134) C 0.3869(9) -0.0252(7) 0.3866(7) 0.040(1) Uani 1.00 d
C(135) C 0.4364(8) -0.0923(7) 0.4396(7) 0.038(1) Uani 1.00 d
C(136) C 0.3626(8) -0.1974(7) 0.4369(7) 0.030(1) Uani 1.00 d
C(201) C 0.295(1) 0.4326(9) 0.7298(8) 0.074(2) Uani 1.00 d
C(202) C 0.9007(9) 0.1037(8) 0.3436(7) 0.053(1) Uani 1.00 d
H(1) H -0.1680 0.0987 -0.0845 0.0172 Uiso 1.00 calc
H(2) H 0.1716 0.1500 -0.0776 0.0502 Uiso 1.00 calc
H(3) H 0.1139 0.1598 -0.1940 0.0371 Uiso 1.00 calc
H(4) H 0.0538 0.2699 -0.0008 0.0654 Uiso 1.00 calc
H(5) H 0.1204 0.3325 -0.0959 0.0564 Uiso 1.00 calc
H(6) H -0.1187 0.2822 -0.1070 0.0366 Uiso 1.00 calc
H(7) H -0.0678 0.2519 -0.1945 0.0472 Uiso 1.00 calc
H(8) H 0.0929 0.0363 -0.3679 0.0536 Uiso 1.00 calc
H(9) H 0.2693 -0.0141 -0.4294 0.0264 Uiso 1.00 calc
H(10) H 0.3850 -0.0910 -0.3217 0.0513 Uiso 1.00 calc
H(11) H 0.3194 -0.1303 -0.1831 0.0177 Uiso 1.00 calc
H(12) H -0.3250 -0.1327 -0.3873 0.0212 Uiso 1.00 calc
H(13) H -0.4595 -0.2987 -0.3848 0.0382 Uiso 1.00 calc
H(14) H -0.5342 -0.3466 -0.2381 0.0549 Uiso 1.00 calc
H(15) H -0.4550 -0.1897 -0.0934 0.0418 Uiso 1.00 calc
H(16) H -0.4356 0.0935 -0.2344 0.0346 Uiso 1.00 calc
H(17) H -0.5383 0.1880 -0.3192 0.0383 Uiso 1.00 calc
H(18) H -0.4508 0.2864 -0.4414 0.0382 Uiso 1.00 calc
H(19) H -0.2516 0.2513 -0.4758 0.0391 Uiso 1.00 calc
H(20) H -0.1601 0.1490 -0.3911 0.0686 Uiso 1.00 calc
H(21) H 0.3380 0.0229 0.0094 0.0543 Uiso 1.00 calc
H(22) H 0.5107 0.0376 0.1200 0.0594 Uiso 1.00 calc
H(23) H 0.5282 -0.1324 0.1648 0.0637 Uiso 1.00 calc
H(24) H 0.3698 -0.3018 0.0916 0.0353 Uiso 1.00 calc
H(25) H 0.1741 -0.2928 -0.0064 0.0406 Uiso 1.00 calc
H(26) H 0.0910 -0.3233 -0.2238 0.0391 Uiso 1.00 calc
H(27) H -0.0508 -0.4850 -0.2970 0.0632 Uiso 1.00 calc
H(28) H -0.2433 -0.5346 -0.2444 0.0814 Uiso 1.00 calc
H(29) H -0.3115 -0.4094 -0.1166 0.0436 Uiso 1.00 calc
H(30) H -0.1561 -0.2207 -0.0452 0.0446 Uiso 1.00 calc
H(31) H -0.0939 -0.0897 -0.2159 0.0339 Uiso 1.00 calc
H(32) H -0.3086 -0.0229 -0.0771 0.0367 Uiso 1.00 calc
H(101) H 0.3492 -0.3955 0.2471 0.0205 Uiso 1.00 calc
H(102) H 0.4675 -0.5476 0.3399 0.0156 Uiso 1.00 calc
H(103) H 0.1086 -0.6467 0.2800 0.0293 Uiso 1.00 calc
H(104) H 0.1728 -0.6781 0.1774 0.0221 Uiso 1.00 calc
H(105) H 0.2403 -0.7256 0.3588 0.0279 Uiso 1.00 calc
H(106) H 0.1849 -0.8145 0.2582 0.0347 Uiso 1.00 calc
H(107) H 0.4311 -0.7285 0.3107 0.0442 Uiso 1.00 calc
H(108) H 0.3747 -0.7446 0.1974 0.0442 Uiso 1.00 calc
H(109) H 0.5954 -0.3815 0.3636 0.0346 Uiso 1.00 calc
H(110) H 0.7409 -0.2340 0.3820 0.0451 Uiso 1.00 calc
H(111) H 0.8176 -0.1539 0.2584 0.0438 Uiso 1.00 calc
H(112) H 0.7102 -0.2645 0.0919 0.0639 Uiso 1.00 calc
H(113) H 0.5738 -0.4216 0.0673 0.0458 Uiso 1.00 calc
H(114) H 0.6752 -0.6033 0.2111 0.0364 Uiso 1.00 calc
H(115) H 0.7341 -0.7344 0.1139 0.0586 Uiso 1.00 calc
H(116) H 0.6253 -0.8350 -0.0406 0.0492 Uiso 1.00 calc
H(117) H 0.4448 -0.7905 -0.0980 0.0243 Uiso 1.00 calc
H(118) H 0.3585 -0.6634 -0.0117 0.0357 Uiso 1.00 calc
H(119) H -0.0829 -0.5400 0.3696 0.0298 Uiso 1.00 calc
H(120) H -0.2576 -0.5515 0.4572 0.0663 Uiso 1.00 calc
H(121) H -0.2883 -0.4051 0.5594 0.0767 Uiso 1.00 calc
H(122) H -0.1186 -0.2302 0.5945 0.0412 Uiso 1.00 calc
H(123) H 0.0610 -0.2159 0.5106 0.0277 Uiso 1.00 calc
H(124) H 0.1096 -0.1932 0.2960 0.0468 Uiso 1.00 calc
H(125) H 0.2332 -0.0253 0.3014 0.0874 Uiso 1.00 calc
H(126) H 0.4382 0.0441 0.3885 0.0375 Uiso 1.00 calc
H(127) H 0.5262 -0.0596 0.4749 0.0488 Uiso 1.00 calc
H(128) H 0.3999 -0.2445 0.4804 0.0484 Uiso 1.00 calc
H(129) H 0.1717 -0.5142 0.0229 0.0284 Uiso 1.00 calc
H(130) H -0.0325 -0.5035 -0.0447 0.0330 Uiso 1.00 calc
H(131) H -0.1658 -0.4429 0.0638 0.0461 Uiso 1.00 calc
H(132) H -0.0970 -0.4006 0.2404 0.0343 Uiso 1.00 calc
H(133) H 0.3242 0.4767 0.6981 0.0252 Uiso 1.00 calc
H(134) H 0.9284 0.0888 0.2892 0.0390 Uiso 1.00 calc

loop_
_atom_site_aniso_label
_atom_site_aniso_U_11
_atom_site_aniso_U_22
_atom_site_aniso_U_33
_atom_site_aniso_U_12
_atom_site_aniso_U_13
_atom_site_aniso_U_23
Pd(1) 0.0221(2) 0.0290(2) 0.0181(2) 0.0106(2) 0.0030(1) 0.0082(2)
Pd(2) 0.0201(2) 0.0277(2) 0.0195(2) 0.0116(1) 0.0056(1) 0.0084(2)
Cl(1) 0.0492(7) 0.0526(8) 0.0206(6) 0.0309(7) 0.0088(5) 0.0071(6)
Cl(2) 0.0428(7) 0.0587(9) 0.0299(7) 0.0228(7) 0.0106(6) 0.0258(6)
Cl(3) 0.0341(6) 0.0448(7) 0.0281(6) 0.0241(6) 0.0061(5) 0.0145(6)
Cl(4) 0.0353(6) 0.0481(8) 0.0192(5) 0.0220(6) 0.0059(5) 0.0068(5)
Cl(5) 0.127(2) 0.091(1) 0.081(1) 0.065(1) 0.075(1) 0.051(1)
Cl(6) 0.186(3) 0.143(2) 0.084(2) 0.130(2) 0.030(2) 0.048(2)
Cl(7) 0.239(4) 0.151(3) 0.078(2) -0.127(3) 0.015(2) 0.026(2)
Cl(8) 0.0537(10) 0.093(2) 0.073(1) 0.0251(10) 0.0047(9) -0.007(1)
Cl(9) 0.087(1) 0.058(1) 0.096(2) 0.0083(10) 0.060(1) 0.018(1)
Cl(10) 0.101(2) 0.093(2) 0.048(1) 0.043(1) -0.0149(10) 0.0139(10)
P(1) 0.0211(5) 0.0263(6) 0.0251(6) 0.0104(5) 0.0034(4) 0.0102(5)
P(101) 0.0197(5) 0.0285(6) 0.0189(6) 0.0134(5) 0.0047(4) 0.0055(5)
O(1) 0.020(1) 0.027(2) 0.019(2) 0.012(1) 0.003(1) 0.005(1)
O(101) 0.019(1) 0.029(2) 0.020(2) 0.014(1) 0.008(1) 0.007(1)
N(1) 0.019(2) 0.022(2) 0.018(2) 0.006(1) 0.000(1) 0.003(1)
N(101) 0.017(2) 0.022(2) 0.024(2) 0.008(1) 0.007(1) 0.008(1)
C(1) 0.029(2) 0.029(2) 0.028(3) -0.004(2) -0.003(2) 0.010(2)
C(2) 0.043(3) 0.033(3) 0.044(3) 0.005(2) 0.011(2) 0.003(2)
C(3) 0.055(3) 0.024(2) 0.036(3) 0.015(2) -0.005(2) 0.003(2)
C(4) 0.031(2) 0.026(2) 0.020(2) 0.017(2) 0.004(2) 0.006(2)
C(5) 0.023(2) 0.023(2) 0.020(2) 0.012(2) 0.005(1) 0.003(2)
C(6) 0.024(2) 0.024(2) 0.017(2) 0.009(2) 0.005(2) 0.007(2)
C(7) 0.021(2) 0.022(2) 0.029(2) 0.007(2) 0.004(2) 0.006(2)
C(8) 0.029(2) 0.036(3) 0.025(2) 0.013(2) 0.004(2) 0.012(2)
C(9) 0.034(2) 0.040(3) 0.023(2) 0.012(2) 0.015(2) 0.008(2)
C(10) 0.021(2) 0.049(3) 0.034(3) 0.013(2) 0.010(2) 0.009(2)
C(11) 0.022(2) 0.038(3) 0.033(2) 0.014(2) 0.004(2) 0.011(2)
C(12) 0.020(2) 0.025(2) 0.026(2) 0.008(2) 0.003(2) 0.008(2)
C(13) 0.018(2) 0.025(2) 0.033(2) 0.011(2) 0.003(2) 0.009(2)
C(14) 0.020(2) 0.036(2) 0.032(2) 0.011(2) 0.002(2) 0.000(2)
C(15) 0.026(2) 0.031(2) 0.062(3) 0.011(2) -0.009(2) 0.000(3)
C(16) 0.026(2) 0.038(3) 0.072(3) 0.005(2) -0.002(2) 0.025(2)
C(17) 0.030(3) 0.050(3) 0.061(3) 0.012(2) 0.015(2) 0.030(2)
C(18) 0.035(3) 0.040(3) 0.036(3) 0.018(2) 0.010(2) 0.011(2)
C(19) 0.025(2) 0.027(2) 0.018(2) 0.013(2) -0.003(2) 0.000(2)
C(20) 0.030(2) 0.039(3) 0.033(3) 0.019(2) 0.008(2) 0.008(2)
C(21) 0.037(3) 0.044(3) 0.043(3) 0.029(2) 0.004(2) 0.008(2)
C(22) 0.060(3) 0.054(4) 0.032(3) 0.039(3) -0.003(2) 0.010(2)
C(23) 0.069(4) 0.068(4) 0.038(3) 0.047(3) 0.023(3) 0.032(3)
C(24) 0.045(3) 0.060(4) 0.037(3) 0.032(3) 0.021(2) 0.028(3)
C(25) 0.023(2) 0.035(2) 0.025(3) 0.010(2) 0.002(2) 0.014(2)
C(26) 0.039(3) 0.030(3) 0.053(4) 0.012(2) -0.011(2) 0.013(3)
C(27) 0.037(3) 0.042(3) 0.050(4) 0.005(3) -0.018(2) 0.003(3)
C(28) 0.033(2) 0.054(3) 0.038(3) 0.019(2) -0.006(2) 0.015(3)
C(29) 0.033(2) 0.051(3) 0.045(3) 0.017(2) 0.000(2) 0.025(3)
C(30) 0.028(2) 0.030(3) 0.042(3) 0.009(2) 0.003(2) 0.015(2)
C(31) 0.026(2) 0.028(2) 0.028(2) 0.006(2) 0.002(2) 0.016(2)
C(32) 0.041(3) 0.039(3) 0.033(3) 0.015(2) 0.006(2) 0.009(2)
C(33) 0.060(3) 0.041(3) 0.031(3) 0.011(2) -0.003(3) -0.001(3)
C(34) 0.050(3) 0.036(3) 0.044(3) -0.003(2) -0.019(2) 0.005(2)
C(35) 0.032(3) 0.045(3) 0.053(4) 0.003(2) -0.005(2) 0.016(2)
C(36) 0.028(2) 0.041(3) 0.044(3) 0.011(2) 0.008(2) 0.014(2)
C(101) 0.028(2) 0.022(2) 0.029(3) 0.003(2) 0.004(2) 0.004(2)
C(102) 0.036(2) 0.022(3) 0.042(3) 0.008(2) 0.012(2) 0.011(2)
C(103) 0.043(3) 0.032(2) 0.052(3) 0.021(2) 0.026(3) 0.024(3)
C(104) 0.021(2) 0.031(2) 0.027(2) 0.018(2) 0.009(2) 0.010(2)
C(105) 0.019(2) 0.026(2) 0.025(2) 0.013(2) 0.005(2) 0.007(2)
C(106) 0.019(2) 0.025(2) 0.021(2) 0.013(2) 0.009(2) 0.008(2)
C(107) 0.017(2) 0.023(2) 0.024(2) 0.008(2) 0.005(1) 0.009(2)
C(108) 0.025(2) 0.028(2) 0.021(2) 0.012(2) 0.007(2) 0.007(2)
C(109) 0.029(2) 0.030(3) 0.023(2) 0.012(2) -0.002(2) 0.004(2)
C(110) 0.021(2) 0.037(3) 0.033(2) 0.012(2) 0.001(2) 0.009(2)
C(111) 0.020(2) 0.038(3) 0.030(2) 0.015(2) 0.007(2) 0.009(2)
C(112) 0.021(2) 0.024(2) 0.022(2) 0.012(2) 0.006(1) 0.006(2)
C(113) 0.014(2) 0.026(2) 0.035(2) 0.010(1) 0.005(2) 0.010(2)
C(114) 0.034(3) 0.039(3) 0.034(2) 0.010(2) 0.004(2) 0.010(2)
C(115) 0.036(3) 0.043(3) 0.058(4) 0.001(2) -0.012(2) 0.002(3)
C(116) 0.027(3) 0.036(3) 0.073(3) 0.010(2) 0.013(2) 0.011(2)
C(117) 0.043(3) 0.034(3) 0.063(3) 0.017(2) 0.031(2) 0.019(2)
C(118) 0.035(2) 0.037(3) 0.038(3) 0.014(2) 0.018(2) 0.011(2)
C(119) 0.026(2) 0.025(2) 0.030(2) 0.015(2) 0.015(2) 0.008(2)
C(120) 0.027(2) 0.042(3) 0.040(3) 0.017(2) 0.005(2) 0.010(2)
C(121) 0.039(3) 0.055(4) 0.061(3) 0.033(3) 0.018(2) 0.011(3)
C(122) 0.057(3) 0.042(3) 0.056(3) 0.032(3) 0.028(2) 0.007(3)
C(123) 0.054(3) 0.044(3) 0.035(3) 0.020(3) 0.013(2) -0.001(3)
C(124) 0.033(3) 0.041(3) 0.031(2) 0.017(2) 0.007(2) 0.008(2)
C(125) 0.022(2) 0.042(2) 0.023(2) 0.020(2) 0.009(2) 0.012(2)
C(126) 0.027(2) 0.044(3) 0.044(3) 0.015(2) 0.012(2) 0.019(3)
C(127) 0.029(3) 0.066(4) 0.050(3) 0.017(3) 0.018(2) 0.033(3)
C(128) 0.026(2) 0.085(4) 0.039(3) 0.027(2) 0.013(2) 0.020(3)
C(129) 0.035(3) 0.077(4) 0.027(3) 0.030(2) 0.010(2) -0.005(3)
C(130) 0.027(2) 0.049(3) 0.028(3) 0.016(2) 0.004(2) -0.002(2)
C(131) 0.025(2) 0.029(2) 0.020(2) 0.011(1) 0.008(2) 0.004(2)
C(132) 0.032(3) 0.034(2) 0.039(3) 0.011(2) -0.006(2) 0.010(2)
C(133) 0.050(3) 0.036(3) 0.044(3) 0.013(2) 0.001(2) 0.018(3)
C(134) 0.044(3) 0.034(3) 0.039(3) 0.002(2) 0.011(2) 0.013(2)
C(135) 0.027(2) 0.040(2) 0.045(3) 0.006(2) 0.007(2) 0.012(2)
C(136) 0.024(2) 0.036(2) 0.031(3) 0.011(2) 0.006(2) 0.010(2)
C(201) 0.136(4) 0.056(3) 0.056(4) 0.034(2) 0.055(3) 0.043(2)
C(202) 0.059(2) 0.068(3) 0.037(3) 0.024(3) 0.020(3) 0.010(2)

loop_
_atom_type_symbol
_atom_type_description
_atom_type_scat_dispersion_real
_atom_type_scat_dispersion_imag
_atom_type_scat_source
C C 0.003 0.002
;International Tables for Crystallography
(1992, Vol. C, Tables 4.2.6.8 and 6.1.1.1)
;
H H 0.000 0.000
;International Tables for Crystallography
(1992, Vol. C, Table 6.1.1.2)
;
O O 0.011 0.006
;International Tables for Crystallography
(1992, Vol. C, Tables 4.2.6.8 and 6.1.1.1)
;
N N 0.006 0.003
;International Tables for Crystallography
(1992, Vol. C, Tables 4.2.6.8 and 6.1.1.1)
;
P P 0.102 0.094
;International Tables for Crystallography
(1992, Vol. C, Tables 4.2.6.8 and 6.1.1.1)
;
Cl Cl 0.148 0.159
;International Tables for Crystallography
(1992, Vol. C, Tables 4.2.6.8 and 6.1.1.1)
;
Pd Pd -0.999 1.007
;International Tables for Crystallography
(1992, Vol. C, Tables 4.2.6.8 and 6.1.1.1)
;

loop_
_geom_angle_atom_site_label_1
_geom_angle_atom_site_label_2
_geom_angle_atom_site_label_3
_geom_angle
_geom_angle_publ_flag
Cl(1) Pd(1) Cl(2) 89.27(5) yes
Cl(1) Pd(1) P(1) 175.04(5) yes
Cl(1) Pd(1) N(1) 92.83(10) yes
Cl(2) Pd(1) P(1) 86.48(4) yes
Cl(2) Pd(1) N(1) 177.3(1) yes
P(1) Pd(1) N(1) 91.50(9) yes
Cl(3) Pd(2) Cl(4) 89.83(4) yes
Cl(3) Pd(2) P(101) 171.45(5) yes
Cl(3) Pd(2) N(101) 94.11(9) yes
Cl(4) Pd(2) P(101) 84.27(4) yes
Cl(4) Pd(2) N(101) 175.65(9) yes
P(101) Pd(2) N(101) 92.01(9) yes
Pd(1) P(1) C(12) 113.8(1) yes
Pd(1) P(1) C(25) 112.4(2) yes
Pd(1) P(1) C(31) 112.9(1) yes
C(12) P(1) C(25) 104.2(2) yes
C(12) P(1) C(31) 103.1(2) yes
C(25) P(1) C(31) 109.7(2) yes
Pd(2) P(101) C(112) 114.5(1) yes
Pd(2) P(101) C(125) 114.6(2) yes
Pd(2) P(101) C(131) 109.4(1) yes
C(112) P(101) C(125) 104.9(2) yes
C(112) P(101) C(131) 103.2(2) yes
C(125) P(101) C(131) 109.5(2) yes
C(5) O(1) C(6) 102.1(3) yes
C(105) O(101) C(106) 103.2(3) yes
Pd(1) N(1) C(1) 109.5(2) yes
Pd(1) N(1) C(4) 116.4(2) yes
Pd(1) N(1) C(6) 111.0(2) yes
C(1) N(1) C(4) 105.4(3) yes
C(1) N(1) C(6) 111.7(3) yes
C(4) N(1) C(6) 102.6(3) yes
Pd(2) N(101) C(101) 108.8(2) yes
Pd(2) N(101) C(104) 115.5(3) yes
Pd(2) N(101) C(106) 112.9(2) yes
C(101) N(101) C(104) 104.7(3) yes
C(101) N(101) C(106) 111.5(3) yes
C(104) N(101) C(106) 103.1(3) yes
N(1) C(1) C(2) 105.7(4) yes
C(1) C(2) C(3) 102.1(4) yes
C(2) C(3) C(4) 105.1(4) yes
N(1) C(4) C(3) 104.5(3) yes
N(1) C(4) C(5) 103.7(3) yes
C(3) C(4) C(5) 117.5(4) yes
O(1) C(5) C(4) 101.7(3) yes
O(1) C(5) C(13) 107.9(3) yes
O(1) C(5) C(19) 108.2(3) yes
C(4) C(5) C(13) 114.4(4) yes
C(4) C(5) C(19) 113.2(3) yes
C(13) C(5) C(19) 110.8(3) yes
O(1) C(6) N(1) 105.5(3) yes
O(1) C(6) C(7) 112.8(3) yes
N(1) C(6) C(7) 113.6(3) yes
C(6) C(7) C(8) 121.5(4) yes
C(6) C(7) C(12) 117.8(4) yes
C(8) C(7) C(12) 120.7(4) yes
C(7) C(8) C(9) 119.9(4) yes
C(8) C(9) C(10) 119.7(4) yes
C(9) C(10) C(11) 120.5(4) yes
C(10) C(11) C(12) 120.4(4) yes
P(1) C(12) C(7) 119.2(3) yes
P(1) C(12) C(11) 122.0(3) yes
C(7) C(12) C(11) 118.8(4) yes
C(5) C(13) C(14) 118.2(4) yes
C(5) C(13) C(18) 123.8(4) yes
C(14) C(13) C(18) 118.0(4) yes
C(13) C(14) C(15) 121.3(5) yes
C(14) C(15) C(16) 120.2(5) yes
C(15) C(16) C(17) 119.8(5) yes
C(16) C(17) C(18) 120.9(5) yes
C(13) C(18) C(17) 119.7(5) yes
C(5) C(19) C(20) 118.1(4) yes
C(5) C(19) C(24) 123.3(4) yes
C(20) C(19) C(24) 118.4(4) yes
C(19) C(20) C(21) 120.2(5) yes
C(20) C(21) C(22) 121.3(4) yes
C(21) C(22) C(23) 118.3(4) yes
C(22) C(23) C(24) 121.4(5) yes
C(19) C(24) C(23) 120.4(4) yes
P(1) C(25) C(26) 118.4(4) yes
P(1) C(25) C(30) 121.9(4) yes
C(26) C(25) C(30) 119.7(4) yes
C(25) C(26) C(27) 121.6(5) yes
C(26) C(27) C(28) 118.5(5) yes
C(27) C(28) C(29) 120.2(4) yes
C(28) C(29) C(30) 120.8(5) yes
C(25) C(30) C(29) 119.1(4) yes
P(1) C(31) C(32) 120.9(4) yes
P(1) C(31) C(36) 120.2(4) yes
C(32) C(31) C(36) 118.7(5) yes
C(31) C(32) C(33) 121.0(5) yes
C(32) C(33) C(34) 119.5(5) yes
C(33) C(34) C(35) 120.5(5) yes
C(34) C(35) C(36) 120.1(5) yes
C(31) C(36) C(35) 120.3(5) yes
N(101) C(101) C(102) 103.4(3) yes
C(101) C(102) C(103) 101.5(4) yes
C(102) C(103) C(104) 105.7(3) yes
N(101) C(104) C(103) 105.7(3) yes
N(101) C(104) C(105) 103.7(3) yes
C(103) C(104) C(105) 116.9(4) yes
O(101) C(105) C(104) 103.1(3) yes
O(101) C(105) C(113) 106.5(3) yes
O(101) C(105) C(119) 109.6(3) yes
C(104) C(105) C(113) 115.9(4) yes
C(104) C(105) C(119) 112.6(3) yes
C(113) C(105) C(119) 108.6(3) yes
O(101) C(106) N(101) 104.2(3) yes
O(101) C(106) C(107) 110.4(3) yes
N(101) C(106) C(107) 114.8(3) yes
C(106) C(107) C(108) 119.2(3) yes
C(106) C(107) C(112) 121.0(4) yes
C(108) C(107) C(112) 119.7(3) yes
C(107) C(108) C(109) 120.9(4) yes
C(108) C(109) C(110) 119.5(4) yes
C(109) C(110) C(111) 119.7(4) yes
C(110) C(111) C(112) 121.7(4) yes
P(101) C(112) C(107) 119.2(3) yes
P(101) C(112) C(111) 122.0(3) yes
C(107) C(112) C(111) 118.6(4) yes
C(105) C(113) C(114) 125.3(4) yes
C(105) C(113) C(118) 117.1(4) yes
C(114) C(113) C(118) 117.6(4) yes
C(113) C(114) C(115) 120.6(5) yes
C(114) C(115) C(116) 121.4(5) yes
C(115) C(116) C(117) 118.1(5) yes
C(116) C(117) C(118) 121.6(5) yes
C(113) C(118) C(117) 120.7(5) yes
C(105) C(119) C(120) 117.8(4) yes
C(105) C(119) C(124) 122.5(4) yes
C(120) C(119) C(124) 119.6(4) yes
C(119) C(120) C(121) 119.7(5) yes
C(120) C(121) C(122) 120.6(5) yes
C(121) C(122) C(123) 119.9(4) yes
C(122) C(123) C(124) 119.9(5) yes
C(119) C(124) C(123) 120.3(4) yes
P(101) C(125) C(126) 117.3(4) yes
P(101) C(125) C(130) 122.3(4) yes
C(126) C(125) C(130) 120.2(4) yes
C(125) C(126) C(127) 119.3(5) yes
C(126) C(127) C(128) 120.7(5) yes
C(127) C(128) C(129) 119.7(4) yes
C(128) C(129) C(130) 121.0(5) yes
C(125) C(130) C(129) 119.1(5) yes
P(101) C(131) C(132) 120.4(3) yes
P(101) C(131) C(136) 120.5(3) yes
C(132) C(131) C(136) 118.9(4) yes
C(131) C(132) C(133) 119.7(4) yes
C(132) C(133) C(134) 121.1(5) yes
C(133) C(134) C(135) 119.6(5) yes
C(134) C(135) C(136) 120.2(5) yes
C(131) C(136) C(135) 120.6(4) yes
Cl(5) C(201) Cl(6) 107.6(4) yes
Cl(5) C(201) Cl(7) 114.1(5) yes
Cl(6) C(201) Cl(7) 110.9(4) yes
Cl(8) C(202) Cl(9) 110.8(3) yes
Cl(8) C(202) Cl(10) 110.6(4) yes
Cl(9) C(202) Cl(10) 108.8(4) yes
N(1) C(1) H(2) 106.5 no
N(1) C(1) H(3) 103.1 no
C(2) C(1) H(2) 115.2 no
C(2) C(1) H(3) 110.8 no
H(2) C(1) H(3) 114.4 no
C(1) C(2) H(4) 111.5 no
C(1) C(2) H(5) 113.0 no
C(3) C(2) H(4) 105.0 no
C(3) C(2) H(5) 108.5 no
H(4) C(2) H(5) 115.5 no
C(2) C(3) H(6) 113.1 no
C(2) C(3) H(7) 108.8 no
C(4) C(3) H(6) 112.7 no
C(4) C(3) H(7) 111.4 no
H(6) C(3) H(7) 105.7 no
N(1) C(4) H(1) 96.1 no
C(3) C(4) H(1) 115.1 no
C(5) C(4) H(1) 115.8 no
O(1) C(6) H(31) 108.2 no
N(1) C(6) H(31) 108.3 no
C(7) C(6) H(31) 108.2 no
C(7) C(8) H(8) 116.0 no
C(9) C(8) H(8) 121.8 no
C(8) C(9) H(9) 120.9 no
C(10) C(9) H(9) 119.5 no
C(9) C(10) H(10) 124.0 no
C(11) C(10) H(10) 115.3 no
C(10) C(11) H(11) 118.7 no
C(12) C(11) H(11) 120.9 no
C(13) C(14) H(12) 119.6 no
C(15) C(14) H(12) 119.0 no
C(14) C(15) H(13) 120.4 no
C(16) C(15) H(13) 119.3 no
C(15) C(16) H(14) 120.1 no
C(17) C(16) H(14) 120.1 no
C(16) C(17) H(15) 126.0 no
C(18) C(17) H(15) 113.1 no
C(13) C(18) H(32) 121.3 no
C(17) C(18) H(32) 118.6 no
C(19) C(20) H(16) 122.0 no
C(21) C(20) H(16) 117.7 no
C(20) C(21) H(17) 116.6 no
C(22) C(21) H(17) 122.0 no
C(21) C(22) H(18) 120.5 no
C(23) C(22) H(18) 121.2 no
C(22) C(23) H(19) 121.1 no
C(24) C(23) H(19) 117.2 no
C(19) C(24) H(20) 115.3 no
C(23) C(24) H(20) 124.3 no
C(25) C(26) H(21) 117.9 no
C(27) C(26) H(21) 118.2 no
C(26) C(27) H(22) 115.7 no
C(28) C(27) H(22) 125.8 no
C(27) C(28) H(23) 120.2 no
C(29) C(28) H(23) 119.4 no
C(28) C(29) H(24) 121.3 no
C(30) C(29) H(24) 117.8 no
C(25) C(30) H(25) 117.9 no
C(29) C(30) H(25) 122.8 no
C(31) C(32) H(26) 124.3 no
C(33) C(32) H(26) 114.6 no
C(32) C(33) H(27) 123.3 no
C(34) C(33) H(27) 117.0 no
C(33) C(34) H(28) 117.9 no
C(35) C(34) H(28) 121.5 no
C(34) C(35) H(29) 121.2 no
C(36) C(35) H(29) 118.5 no
C(31) C(36) H(30) 116.4 no
C(35) C(36) H(30) 123.3 no
N(101) C(101) H(103) 109.1 no
N(101) C(101) H(104) 108.9 no
C(102) C(101) H(103) 109.9 no
C(102) C(101) H(104) 103.6 no
H(103) C(101) H(104) 120.5 no
C(101) C(102) H(105) 109.2 no
C(101) C(102) H(106) 111.8 no
C(103) C(102) H(105) 110.1 no
C(103) C(102) H(106) 114.6 no
H(105) C(102) H(106) 109.3 no
C(102) C(103) H(107) 110.1 no
C(102) C(103) H(108) 110.6 no
C(104) C(103) H(107) 110.2 no
C(104) C(103) H(108) 110.7 no
H(107) C(103) H(108) 109.5 no
N(101) C(104) H(102) 104.2 no
C(103) C(104) H(102) 110.5 no
C(105) C(104) H(102) 114.3 no
O(101) C(106) H(101) 110.0 no
N(101) C(106) H(101) 108.6 no
C(107) C(106) H(101) 108.7 no
C(107) C(108) H(129) 119.6 no
C(109) C(108) H(129) 119.6 no
C(108) C(109) H(130) 120.1 no
C(110) C(109) H(130) 120.4 no
C(109) C(110) H(131) 118.3 no
C(111) C(110) H(131) 122.0 no
C(110) C(111) H(132) 119.2 no
C(112) C(111) H(132) 118.9 no
C(113) C(114) H(109) 126.4 no
C(115) C(114) H(109) 112.9 no
C(114) C(115) H(110) 115.8 no
C(116) C(115) H(110) 122.4 no
C(115) C(116) H(111) 116.3 no
C(117) C(116) H(111) 125.6 no
C(116) C(117) H(112) 125.8 no
C(118) C(117) H(112) 112.5 no
C(113) C(118) H(113) 118.9 no
C(117) C(118) H(113) 120.3 no
C(119) C(120) H(114) 122.9 no
C(121) C(120) H(114) 117.3 no
C(120) C(121) H(115) 117.8 no
C(122) C(121) H(115) 121.5 no
C(121) C(122) H(116) 119.6 no
C(123) C(122) H(116) 120.4 no
C(122) C(123) H(117) 119.8 no
C(124) C(123) H(117) 120.3 no
C(119) C(124) H(118) 122.3 no
C(123) C(124) H(118) 117.3 no
C(125) C(126) H(119) 117.6 no
C(127) C(126) H(119) 123.1 no
C(126) C(127) H(120) 119.1 no
C(128) C(127) H(120) 120.1 no
C(127) C(128) H(121) 116.5 no
C(129) C(128) H(121) 123.7 no
C(128) C(129) H(122) 123.2 no
C(130) C(129) H(122) 115.8 no
C(125) C(130) H(123) 120.6 no
C(129) C(130) H(123) 120.3 no
C(131) C(132) H(124) 119.6 no
C(133) C(132) H(124) 120.8 no
C(132) C(133) H(125) 117.9 no
C(134) C(133) H(125) 121.0 no
C(133) C(134) H(126) 121.7 no
C(135) C(134) H(126) 118.8 no
C(134) C(135) H(127) 114.8 no
C(136) C(135) H(127) 124.9 no
C(131) C(136) H(128) 120.6 no
C(135) C(136) H(128) 118.7 no
Cl(5) C(201) H(133) 99.4 no
Cl(6) C(201) H(133) 103.6 no
Cl(7) C(201) H(133) 120.0 no
Cl(8) C(202) H(134) 112.2 no
Cl(9) C(202) H(134) 114.1 no
Cl(10) C(202) H(134) 99.7 no

loop_
_geom_bond_atom_site_label_1
_geom_bond_atom_site_label_2
_geom_bond_distance
_geom_bond_publ_flag
Pd(1) Cl(1) 2.366(1) yes
Pd(1) Cl(2) 2.283(1) yes
Pd(1) P(1) 2.246(1) yes
Pd(1) N(1) 2.093(4) yes
Pd(2) Cl(3) 2.375(1) yes
Pd(2) Cl(4) 2.293(1) yes
Pd(2) P(101) 2.237(1) yes
Pd(2) N(101) 2.105(4) yes
Cl(5) C(201) 1.760(7) yes
Cl(6) C(201) 1.723(9) yes
Cl(7) C(201) 1.696(9) yes
Cl(8) C(202) 1.757(7) yes
Cl(9) C(202) 1.755(7) yes
Cl(10) C(202) 1.736(7) yes
P(1) C(12) 1.824(4) yes
P(1) C(25) 1.813(5) yes
P(1) C(31) 1.814(5) yes
P(101) C(112) 1.812(4) yes
P(101) C(125) 1.818(4) yes
P(101) C(131) 1.818(5) yes
O(1) C(5) 1.459(4) yes
O(1) C(6) 1.413(5) yes
O(101) C(105) 1.457(4) yes
O(101) C(106) 1.420(4) yes
N(1) C(1) 1.511(6) yes
N(1) C(4) 1.541(5) yes
N(1) C(6) 1.506(5) yes
N(101) C(101) 1.505(6) yes
N(101) C(104) 1.531(4) yes
N(101) C(106) 1.507(5) yes
C(1) C(2) 1.466(7) yes
C(2) C(3) 1.524(7) yes
C(3) C(4) 1.526(7) yes
C(4) C(5) 1.533(6) yes
C(5) C(13) 1.528(6) yes
C(5) C(19) 1.525(5) yes
C(6) C(7) 1.506(5) yes
C(7) C(8) 1.382(6) yes
C(7) C(12) 1.397(6) yes
C(8) C(9) 1.402(6) yes
C(9) C(10) 1.380(7) yes
C(10) C(11) 1.385(7) yes
C(11) C(12) 1.400(5) yes
C(13) C(14) 1.392(6) yes
C(13) C(18) 1.398(7) yes
C(14) C(15) 1.375(7) yes
C(15) C(16) 1.372(8) yes
C(16) C(17) 1.365(9) yes
C(17) C(18) 1.395(7) yes
C(19) C(20) 1.401(6) yes
C(19) C(24) 1.368(7) yes
C(20) C(21) 1.378(6) yes
C(21) C(22) 1.373(8) yes
C(22) C(23) 1.370(8) yes
C(23) C(24) 1.390(7) yes
C(25) C(26) 1.373(7) yes
C(25) C(30) 1.389(6) yes
C(26) C(27) 1.382(7) yes
C(27) C(28) 1.398(8) yes
C(28) C(29) 1.369(8) yes
C(29) C(30) 1.392(6) yes
C(31) C(32) 1.395(7) yes
C(31) C(36) 1.395(6) yes
C(32) C(33) 1.371(8) yes
C(33) C(34) 1.391(9) yes
C(34) C(35) 1.370(9) yes
C(35) C(36) 1.383(7) yes
C(101) C(102) 1.516(6) yes
C(102) C(103) 1.528(6) yes
C(103) C(104) 1.526(7) yes
C(104) C(105) 1.563(6) yes
C(105) C(113) 1.536(6) yes
C(105) C(119) 1.521(5) yes
C(106) C(107) 1.506(5) yes
C(107) C(108) 1.384(6) yes
C(107) C(112) 1.405(5) yes
C(108) C(109) 1.395(6) yes
C(109) C(110) 1.393(6) yes
C(110) C(111) 1.371(7) yes
C(111) C(112) 1.397(5) yes
C(113) C(114) 1.378(7) yes
C(113) C(118) 1.398(7) yes
C(114) C(115) 1.379(8) yes
C(115) C(116) 1.373(9) yes
C(116) C(117) 1.366(8) yes
C(117) C(118) 1.366(7) yes
C(119) C(120) 1.387(6) yes
C(119) C(124) 1.382(7) yes
C(120) C(121) 1.388(7) yes
C(121) C(122) 1.371(8) yes
C(122) C(123) 1.383(8) yes
C(123) C(124) 1.386(7) yes
C(125) C(126) 1.397(7) yes
C(125) C(130) 1.370(7) yes
C(126) C(127) 1.397(6) yes
C(127) C(128) 1.365(8) yes
C(128) C(129) 1.372(8) yes
C(129) C(130) 1.405(6) yes
C(131) C(132) 1.395(6) yes
C(131) C(136) 1.399(6) yes
C(132) C(133) 1.391(8) yes
C(133) C(134) 1.366(8) yes
C(134) C(135) 1.392(7) yes
C(135) C(136) 1.377(7) yes
C(1) H(2) 0.980 no
C(1) H(3) 1.018 no
C(2) H(4) 1.085 no
C(2) H(5) 1.016 no
C(3) H(6) 0.918 no
C(3) H(7) 0.835 no
C(4) H(1) 0.975 no
C(6) H(31) 1.018 no
C(8) H(8) 0.869 no
C(9) H(9) 0.938 no
C(10) H(10) 0.888 no
C(11) H(11) 0.886 no
C(14) H(12) 0.905 no
C(15) H(13) 0.901 no
C(16) H(14) 1.092 no
C(17) H(15) 0.874 no
C(18) H(32) 1.112 no
C(20) H(16) 0.940 no
C(21) H(17) 0.926 no
C(22) H(18) 1.069 no
C(23) H(19) 0.894 no
C(24) H(20) 0.779 no
C(26) H(21) 0.855 no
C(27) H(22) 0.951 no
C(28) H(23) 0.930 no
C(29) H(24) 1.034 no
C(30) H(25) 0.998 no
C(32) H(26) 0.836 no
C(33) H(27) 0.914 no
C(34) H(28) 0.966 no
C(35) H(29) 1.098 no
C(36) H(30) 1.119 no
C(101) H(103) 0.949 no
C(101) H(104) 0.958 no
C(102) H(105) 0.921 no
C(102) H(106) 0.989 no
C(103) H(107) 0.953 no
C(103) H(108) 0.946 no
C(104) H(102) 0.957 no
C(106) H(101) 1.053 no
C(108) H(129) 0.953 no
C(109) H(130) 0.965 no
C(110) H(131) 0.971 no
C(111) H(132) 0.961 no
C(114) H(109) 0.882 no
C(115) H(110) 0.841 no
C(116) H(111) 0.975 no
C(117) H(112) 0.834 no
C(118) H(113) 0.870 no
C(120) H(114) 0.936 no
C(121) H(115) 0.837 no
C(122) H(116) 0.929 no
C(123) H(117) 0.837 no
C(124) H(118) 1.021 no
C(126) H(119) 0.927 no
C(127) H(120) 0.888 no
C(128) H(121) 0.959 no
C(129) H(122) 0.991 no
C(130) H(123) 1.017 no
C(132) H(124) 0.868 no
C(133) H(125) 0.821 no
C(134) H(126) 0.918 no
C(135) H(127) 0.985 no
C(136) H(128) 1.043 no
C(201) H(133) 0.800 no
C(202) H(134) 0.837 no
